data_1545331
loop_
_publ_author_name
'Zhang, Shiqian'
'Liu, Zhiqiang'
'Fang, Qi'

_publ_section_title
;
 Synthesis, Structures, and Optoelectronic Properties of Pyrene-Fused
 Thioxanthenes.
;
_journal_issue 6
_journal_name_full 'Organic letters'
_journal_page_first 1382
_journal_page_last 1385
_journal_paper_doi 10.1021/acs.orglett.7b00276
_journal_volume 19
_journal_year 2017
_chemical_formula_sum 'C28 H14 S2'
_chemical_formula_weight 414.51
_chemical_name_systematic
; 
 ? 
;
_space_group_IT_number 2
_symmetry_cell_setting triclinic
_symmetry_space_group_name_Hall '-P 1'
_symmetry_space_group_name_H-M 'P -1'
_atom_sites_solution_hydrogens geom
_atom_sites_solution_primary direct
_atom_sites_solution_secondary difmap
_audit_creation_method SHELXL-97
_cell_angle_alpha 106.933(2)
_cell_angle_beta 90.765(2)
_cell_angle_gamma 108.096(2)
_cell_formula_units_Z 2
_cell_length_a 8.7367(14)
_cell_length_b 10.0971(16)
_cell_length_c 11.6822(19)
_cell_measurement_reflns_used 1790
_cell_measurement_temperature 297(2)
_cell_measurement_theta_max 22.04
_cell_measurement_theta_min 2.23
_cell_volume 931.0(3)
_computing_cell_refinement 'Bruker SAINT'
_computing_data_collection 'Bruker APEX2'
_computing_data_reduction 'Bruker SAINT'
_computing_molecular_graphics 'Bruker SHELXTL'
_computing_publication_material 'Bruker SHELXTL'
_computing_structure_refinement 'SHELXL-97 (Sheldrick, 2008)'
_computing_structure_solution 'SHELXS-97 (Sheldrick, 2008)'
_diffrn_ambient_temperature 297(2)
_diffrn_detector_area_resol_mean 8.3
_diffrn_measured_fraction_theta_full 0.980
_diffrn_measured_fraction_theta_max 0.980
_diffrn_measurement_device_type 'Bruker APEX-II CCD'
_diffrn_measurement_method '\w scans'
_diffrn_radiation_monochromator graphite
_diffrn_radiation_source 'fine-focus sealed tube'
_diffrn_radiation_type MoK\a
_diffrn_radiation_wavelength 0.71073
_diffrn_reflns_av_R_equivalents 0.0511
_diffrn_reflns_av_sigmaI/netI 0.0690
_diffrn_reflns_limit_h_max 11
_diffrn_reflns_limit_h_min -11
_diffrn_reflns_limit_k_max 13
_diffrn_reflns_limit_k_min -13
_diffrn_reflns_limit_l_max 15
_diffrn_reflns_limit_l_min -15
_diffrn_reflns_number 13028
_diffrn_reflns_theta_full 27.78
_diffrn_reflns_theta_max 27.78
_diffrn_reflns_theta_min 1.83
_exptl_absorpt_coefficient_mu 0.300
_exptl_absorpt_correction_T_max 0.9955
_exptl_absorpt_correction_T_min 0.8820
_exptl_absorpt_correction_type multi-scan
_exptl_absorpt_process_details 'APEX2 Software Suite (Bruker, 2005)'
_exptl_crystal_colour orange
_exptl_crystal_density_diffrn 1.479
_exptl_crystal_density_method 'not measured'
_exptl_crystal_description plate
_exptl_crystal_F_000 428
_exptl_crystal_size_max 0.43
_exptl_crystal_size_mid 0.12
_exptl_crystal_size_min 0.02
_refine_diff_density_max 0.248
_refine_diff_density_min -0.288
_refine_diff_density_rms 0.050
_refine_ls_extinction_coef 0.0046(13)
_refine_ls_extinction_expression Fc^*^=kFc[1+0.001xFc^2^\l^3^/sin(2\q)]^-1/4^
_refine_ls_extinction_method SHELXL
_refine_ls_goodness_of_fit_ref 0.906
_refine_ls_hydrogen_treatment mixed
_refine_ls_matrix_type full
_refine_ls_number_parameters 328
_refine_ls_number_reflns 4317
_refine_ls_number_restraints 0
_refine_ls_restrained_S_all 0.906
_refine_ls_R_factor_all 0.1091
_refine_ls_R_factor_gt 0.0486
_refine_ls_shift/su_max 0.000
_refine_ls_shift/su_mean 0.000
_refine_ls_structure_factor_coef Fsqd
_refine_ls_weighting_details 'calc w=1/[\s^2^(Fo^2^)+(0.0416P)^2^+0.3392P] where P=(Fo^2^+2Fc^2^)/3'
_refine_ls_weighting_scheme calc
_refine_ls_wR_factor_gt 0.0935
_refine_ls_wR_factor_ref 0.1083
_reflns_number_gt 2427
_reflns_number_total 4317
_reflns_threshold_expression >2sigma(I)
_cod_data_source_file ol7b00276_si_008.cif
_cod_data_source_block 16fq11sad
_cod_depositor_comments
;
The following automatic conversions were performed:

'_symmetry_cell_setting' value 'Triclinic' changed to 'triclinic'
according to
/home/data/users/saulius/crontab/automatic-downloads/rss-feeds/ACS/lib/dictionaries/cif_core.dic
dictionary named 'cif_core.dic' version 2.4.2 from 2011-04-26.

Automatic conversion script
Id: cif_fix_values 4973 2017-02-22 13:04:09Z antanas 

 Adding full bibliography for 1545331--1545337.cif.
;
_cod_original_sg_symbol_H-M P-1
_cod_database_code 1545331

loop_
_symmetry_equiv_pos_as_xyz
'x, y, z'
'-x, -y, -z'

loop_
_atom_site_label
_atom_site_type_symbol
_atom_site_fract_x
_atom_site_fract_y
_atom_site_fract_z
_atom_site_U_iso_or_equiv
_atom_site_adp_type
_atom_site_occupancy
_atom_site_symmetry_multiplicity
_atom_site_calc_flag
S1 S 0.55628(8) -0.27867(7) 0.08699(7) 0.0535(2) Uani 1 1 d
S2 S 1.26978(8) 0.40173(7) 0.40023(6) 0.0493(2) Uani 1 1 d
C10 C 1.3481(3) 0.0886(3) 0.5099(2) 0.0439(7) Uani 1 1 d
C11 C 1.2204(3) -0.0389(3) 0.4509(2) 0.0363(6) Uani 1 1 d
C16 C 1.1016(3) -0.0311(2) 0.3709(2) 0.0320(5) Uani 1 1 d
C15 C 0.9641(3) -0.1570(2) 0.3163(2) 0.0336(5) Uani 1 1 d
C4 C 0.8372(3) -0.1451(2) 0.2463(2) 0.0330(5) Uani 1 1 d
C3 C 0.7069(3) -0.2736(3) 0.1895(2) 0.0396(6) Uani 1 1 d
C18 C 0.5594(3) -0.0970(3) 0.1361(2) 0.0386(6) Uani 1 1 d
C19 C 0.4160(3) -0.0712(4) 0.1129(3) 0.0483(7) Uani 1 1 d
C20 C 0.4086(3) 0.0680(4) 0.1475(3) 0.0514(8) Uani 1 1 d
C12 C 1.2029(3) -0.1770(3) 0.4686(2) 0.0443(7) Uani 1 1 d
C13 C 1.0778(3) -0.2974(3) 0.4125(2) 0.0469(7) Uani 1 1 d
C14 C 0.9533(3) -0.2927(3) 0.3342(2) 0.0402(6) Uani 1 1 d
C1 C 0.8214(4) -0.4158(3) 0.2756(3) 0.0516(8) Uani 1 1 d
C2 C 0.7008(4) -0.4066(3) 0.2044(3) 0.0497(7) Uani 1 1 d
C9 C 1.3607(3) 0.2185(3) 0.4903(2) 0.0424(6) Uani 1 1 d
C8 C 1.2484(3) 0.2267(3) 0.4095(2) 0.0368(6) Uani 1 1 d
C28 C 1.1671(3) 0.3586(3) 0.2575(2) 0.0377(6) Uani 1 1 d
C27 C 1.2122(3) 0.4635(3) 0.1983(3) 0.0469(7) Uani 1 1 d
C26 C 1.1395(3) 0.4361(3) 0.0853(3) 0.0528(8) Uani 1 1 d
C25 C 1.0255(3) 0.3007(3) 0.0278(3) 0.0463(7) Uani 1 1 d
C24 C 0.9814(3) 0.1959(3) 0.0854(2) 0.0389(6) Uani 1 1 d
C23 C 1.0455(3) 0.2232(2) 0.2038(2) 0.0335(5) Uani 1 1 d
C6 C 0.9983(3) 0.1065(2) 0.2620(2) 0.0311(5) Uani 1 1 d
C7 C 1.1184(3) 0.1020(2) 0.3461(2) 0.0324(5) Uani 1 1 d
C5 C 0.8494(3) -0.0056(2) 0.2303(2) 0.0311(5) Uani 1 1 d
C17 C 0.6999(3) 0.0184(3) 0.1953(2) 0.0338(6) Uani 1 1 d
C22 C 0.6838(3) 0.1586(3) 0.2342(2) 0.0390(6) Uani 1 1 d
C21 C 0.5433(3) 0.1836(3) 0.2106(3) 0.0453(7) Uani 1 1 d
H2 H 0.612(3) -0.497(3) 0.163(2) 0.059(8) Uiso 1 1 d
H1 H 0.816(3) -0.502(3) 0.288(2) 0.061(9) Uiso 1 1 d
H10 H 1.423(3) 0.085(3) 0.569(2) 0.045(7) Uiso 1 1 d
H13 H 1.067(3) -0.391(3) 0.418(2) 0.046(7) Uiso 1 1 d
H12 H 1.282(3) -0.186(3) 0.521(2) 0.053(8) Uiso 1 1 d
H22 H 0.772(3) 0.236(2) 0.281(2) 0.037(7) Uiso 1 1 d
H20 H 0.313(3) 0.087(3) 0.132(2) 0.065(9) Uiso 1 1 d
H19 H 0.333(3) -0.152(3) 0.072(2) 0.060(8) Uiso 1 1 d
H21 H 0.543(3) 0.278(3) 0.246(2) 0.058(9) Uiso 1 1 d
H24 H 0.912(3) 0.104(2) 0.0446(19) 0.032(6) Uiso 1 1 d
H25 H 0.983(3) 0.275(2) -0.053(2) 0.041(7) Uiso 1 1 d
H26 H 1.165(4) 0.501(3) 0.046(3) 0.077(10) Uiso 1 1 d
H27 H 1.285(3) 0.553(3) 0.236(2) 0.064(9) Uiso 1 1 d
H9 H 1.445(3) 0.310(3) 0.535(2) 0.046(7) Uiso 1 1 d

loop_
_atom_site_aniso_label
_atom_site_aniso_U_11
_atom_site_aniso_U_22
_atom_site_aniso_U_33
_atom_site_aniso_U_23
_atom_site_aniso_U_13
_atom_site_aniso_U_12
S1 0.0444(4) 0.0401(4) 0.0591(5) 0.0095(3) -0.0183(3) -0.0028(3)
S2 0.0437(4) 0.0340(4) 0.0565(5) 0.0110(3) -0.0098(3) -0.0026(3)
C10 0.0318(14) 0.0628(19) 0.0383(15) 0.0156(13) 0.0009(11) 0.0174(13)
C11 0.0311(13) 0.0453(15) 0.0373(14) 0.0133(12) 0.0067(11) 0.0188(11)
C16 0.0279(12) 0.0343(13) 0.0331(13) 0.0081(10) 0.0023(10) 0.0115(10)
C15 0.0362(13) 0.0318(13) 0.0324(13) 0.0093(10) 0.0055(10) 0.0112(10)
C4 0.0327(12) 0.0292(13) 0.0338(13) 0.0097(10) 0.0024(10) 0.0057(10)
C3 0.0388(14) 0.0355(14) 0.0376(14) 0.0103(11) 0.0000(11) 0.0040(11)
C18 0.0314(13) 0.0448(15) 0.0380(14) 0.0167(12) 0.0002(11) 0.0071(11)
C19 0.0271(14) 0.062(2) 0.0508(17) 0.0211(15) -0.0024(12) 0.0043(13)
C20 0.0329(15) 0.075(2) 0.0530(18) 0.0259(16) 0.0063(13) 0.0215(15)
C12 0.0424(15) 0.0563(18) 0.0461(16) 0.0216(14) 0.0076(13) 0.0273(14)
C13 0.0561(17) 0.0429(17) 0.0520(17) 0.0218(14) 0.0070(14) 0.0237(14)
C14 0.0465(15) 0.0361(14) 0.0400(15) 0.0123(12) 0.0055(12) 0.0156(12)
C1 0.0632(19) 0.0303(15) 0.0581(19) 0.0169(14) 0.0005(15) 0.0086(14)
C2 0.0539(17) 0.0302(15) 0.0525(18) 0.0100(13) -0.0044(14) -0.0004(13)
C9 0.0277(13) 0.0470(16) 0.0431(16) 0.0094(13) -0.0046(11) 0.0038(12)
C8 0.0285(12) 0.0355(14) 0.0406(15) 0.0094(11) 0.0016(11) 0.0052(10)
C28 0.0296(12) 0.0336(14) 0.0471(15) 0.0123(12) 0.0047(11) 0.0067(10)
C27 0.0395(15) 0.0383(16) 0.0582(19) 0.0181(14) 0.0096(13) 0.0034(13)
C26 0.0510(17) 0.0502(18) 0.064(2) 0.0339(16) 0.0161(15) 0.0103(14)
C25 0.0404(15) 0.0578(19) 0.0463(17) 0.0263(15) 0.0082(13) 0.0143(13)
C24 0.0313(13) 0.0374(15) 0.0450(16) 0.0154(12) 0.0040(11) 0.0047(11)
C23 0.0254(12) 0.0345(13) 0.0406(14) 0.0135(11) 0.0035(10) 0.0083(10)
C6 0.0277(12) 0.0291(12) 0.0335(13) 0.0082(10) 0.0019(10) 0.0066(10)
C7 0.0265(12) 0.0344(13) 0.0334(13) 0.0086(11) 0.0027(10) 0.0078(10)
C5 0.0293(12) 0.0309(13) 0.0307(13) 0.0094(10) 0.0002(10) 0.0066(10)
C17 0.0285(12) 0.0383(14) 0.0338(13) 0.0150(11) 0.0015(10) 0.0064(10)
C22 0.0318(13) 0.0404(15) 0.0465(16) 0.0185(13) 0.0042(12) 0.0098(12)
C21 0.0402(15) 0.0554(19) 0.0511(17) 0.0249(15) 0.0100(13) 0.0225(14)

loop_
_atom_type_symbol
_atom_type_description
_atom_type_scat_dispersion_real
_atom_type_scat_dispersion_imag
_atom_type_scat_source
C C 0.0033 0.0016 'International Tables Vol C Tables 4.2.6.8 and 6.1.1.4'
H H 0.0000 0.0000 'International Tables Vol C Tables 4.2.6.8 and 6.1.1.4'
S S 0.1246 0.1234 'International Tables Vol C Tables 4.2.6.8 and 6.1.1.4'

loop_
_geom_angle_atom_site_label_1
_geom_angle_atom_site_label_2
_geom_angle_atom_site_label_3
_geom_angle
C3 S1 C18 101.22(11)
C28 S2 C8 101.40(11)
C9 C10 C11 120.9(2)
C9 C10 H10 120.6(14)
C11 C10 H10 118.3(14)
C10 C11 C16 118.7(2)
C10 C11 C12 122.7(2)
C16 C11 C12 118.6(2)
C7 C16 C15 119.8(2)
C7 C16 C11 120.4(2)
C15 C16 C11 119.8(2)
C14 C15 C16 119.6(2)
C14 C15 C4 120.7(2)
C16 C15 C4 119.7(2)
C3 C4 C15 117.9(2)
C3 C4 C5 122.2(2)
C15 C4 C5 119.87(19)
C2 C3 C4 120.8(2)
C2 C3 S1 116.54(19)
C4 C3 S1 122.45(19)
C19 C18 C17 121.2(2)
C19 C18 S1 117.2(2)
C17 C18 S1 121.67(18)
C20 C19 C18 120.8(3)
C20 C19 H19 124.4(17)
C18 C19 H19 114.7(18)
C19 C20 C21 119.4(3)
C19 C20 H20 121.7(17)
C21 C20 H20 118.9(17)
C13 C12 C11 121.6(2)
C13 C12 H12 118.0(15)
C11 C12 H12 120.4(15)
C12 C13 C14 121.3(3)
C12 C13 H13 123.6(15)
C14 C13 H13 115.0(15)
C1 C14 C15 118.6(2)
C1 C14 C13 122.5(2)
C15 C14 C13 118.9(2)
C2 C1 C14 121.1(3)
C2 C1 H1 121.0(18)
C14 C1 H1 117.8(18)
C1 C2 C3 120.9(3)
C1 C2 H2 118.2(15)
C3 C2 H2 120.9(15)
C10 C9 C8 120.9(2)
C10 C9 H9 121.8(14)
C8 C9 H9 117.2(14)
C9 C8 C7 120.9(2)
C9 C8 S2 116.50(18)
C7 C8 S2 122.42(18)
C27 C28 C23 121.0(2)
C27 C28 S2 117.25(19)
C23 C28 S2 121.77(19)
C26 C27 C28 120.5(3)
C26 C27 H27 119.3(18)
C28 C27 H27 120.1(18)
C27 C26 C25 119.7(3)
C27 C26 H26 122(2)
C25 C26 H26 118(2)
C24 C25 C26 120.1(3)
C24 C25 H25 118.2(14)
C26 C25 H25 121.6(14)
C25 C24 C23 121.8(2)
C25 C24 H24 119.7(14)
C23 C24 H24 118.4(14)
C24 C23 C28 116.7(2)
C24 C23 C6 120.3(2)
C28 C23 C6 122.6(2)
C5 C6 C7 119.2(2)
C5 C6 C23 122.4(2)
C7 C6 C23 118.12(19)
C8 C7 C16 117.9(2)
C8 C7 C6 122.4(2)
C16 C7 C6 119.55(19)
C6 C5 C4 118.8(2)
C6 C5 C17 122.2(2)
C4 C5 C17 118.61(19)
C18 C17 C22 115.8(2)
C18 C17 C5 122.7(2)
C22 C17 C5 121.0(2)
C21 C22 C17 122.8(2)
C21 C22 H22 119.9(14)
C17 C22 H22 117.2(14)
C22 C21 C20 119.9(3)
C22 C21 H21 115.7(17)
C20 C21 H21 124.1(17)

loop_
_geom_bond_atom_site_label_1
_geom_bond_atom_site_label_2
_geom_bond_distance
S1 C3 1.746(2)
S1 C18 1.746(3)
S2 C28 1.752(2)
S2 C8 1.754(2)
C10 C9 1.368(4)
C10 C11 1.395(3)
C10 H10 0.97(2)
C11 C16 1.424(3)
C11 C12 1.431(3)
C16 C7 1.419(3)
C16 C15 1.423(3)
C15 C14 1.420(3)
C15 C4 1.424(3)
C4 C3 1.407(3)
C4 C5 1.447(3)
C3 C2 1.388(3)
C18 C19 1.395(3)
C18 C17 1.401(3)
C19 C20 1.366(4)
C19 H19 0.90(3)
C20 C21 1.383(4)
C20 H20 0.94(3)
C12 C13 1.339(4)
C12 H12 0.96(2)
C13 C14 1.432(3)
C13 H13 0.95(2)
C14 C1 1.391(3)
C1 C2 1.376(4)
C1 H1 0.90(3)
C2 H2 0.98(3)
C9 C8 1.390(3)
C9 H9 0.98(2)
C8 C7 1.404(3)
C28 C27 1.390(3)
C28 C23 1.404(3)
C27 C26 1.370(4)
C27 H27 0.91(3)
C26 C25 1.384(4)
C26 H26 0.89(3)
C25 C24 1.375(3)
C25 H25 0.94(2)
C24 C23 1.401(3)
C24 H24 0.92(2)
C23 C6 1.480(3)
C6 C5 1.393(3)
C6 C7 1.449(3)
C5 C17 1.473(3)
C17 C22 1.407(3)
C22 C21 1.368(3)
C22 H22 0.93(2)
C21 H21 0.92(3)

loop_
_geom_torsion_atom_site_label_1
_geom_torsion_atom_site_label_2
_geom_torsion_atom_site_label_3
_geom_torsion_atom_site_label_4
_geom_torsion
C9 C10 C11 C16 -0.8(4)
C9 C10 C11 C12 179.9(2)
C10 C11 C16 C7 3.8(3)
C12 C11 C16 C7 -176.9(2)
C10 C11 C16 C15 -175.5(2)
C12 C11 C16 C15 3.7(3)
C7 C16 C15 C14 175.4(2)
C11 C16 C15 C14 -5.2(3)
C7 C16 C15 C4 -5.8(3)
C11 C16 C15 C4 173.5(2)
C14 C15 C4 C3 -4.0(3)
C16 C15 C4 C3 177.2(2)
C14 C15 C4 C5 179.2(2)
C16 C15 C4 C5 0.5(3)
C15 C4 C3 C2 1.8(4)
C5 C4 C3 C2 178.5(2)
C15 C4 C3 S1 -172.15(18)
C5 C4 C3 S1 4.5(3)
C18 S1 C3 C2 158.5(2)
C18 S1 C3 C4 -27.3(2)
C3 S1 C18 C19 -152.9(2)
C3 S1 C18 C17 27.6(2)
C17 C18 C19 C20 0.0(4)
S1 C18 C19 C20 -179.5(2)
C18 C19 C20 C21 -2.6(4)
C10 C11 C12 C13 178.9(3)
C16 C11 C12 C13 -0.4(4)
C11 C12 C13 C14 -1.5(4)
C16 C15 C14 C1 -177.2(2)
C4 C15 C14 C1 4.1(4)
C16 C15 C14 C13 3.3(3)
C4 C15 C14 C13 -175.4(2)
C12 C13 C14 C1 -179.4(3)
C12 C13 C14 C15 0.1(4)
C15 C14 C1 C2 -1.8(4)
C13 C14 C1 C2 177.6(3)
C14 C1 C2 C3 -0.4(4)
C4 C3 C2 C1 0.4(4)
S1 C3 C2 C1 174.7(2)
C11 C10 C9 C8 -1.3(4)
C10 C9 C8 C7 0.5(4)
C10 C9 C8 S2 175.7(2)
C28 S2 C8 C9 158.1(2)
C28 S2 C8 C7 -26.7(2)
C8 S2 C28 C27 -154.3(2)
C8 S2 C28 C23 25.0(2)
C23 C28 C27 C26 -0.7(4)
S2 C28 C27 C26 178.6(2)
C28 C27 C26 C25 -2.8(4)
C27 C26 C25 C24 2.2(4)
C26 C25 C24 C23 1.8(4)
C25 C24 C23 C28 -5.1(4)
C25 C24 C23 C6 -178.5(2)
C27 C28 C23 C24 4.5(4)
S2 C28 C23 C24 -174.78(18)
C27 C28 C23 C6 177.7(2)
S2 C28 C23 C6 -1.6(3)
C24 C23 C6 C5 -27.7(3)
C28 C23 C6 C5 159.3(2)
C24 C23 C6 C7 146.1(2)
C28 C23 C6 C7 -26.8(3)
C9 C8 C7 C16 2.4(4)
S2 C8 C7 C16 -172.54(18)
C9 C8 C7 C6 179.5(2)
S2 C8 C7 C6 4.5(3)
C15 C16 C7 C8 174.8(2)
C11 C16 C7 C8 -4.6(3)
C15 C16 C7 C6 -2.3(3)
C11 C16 C7 C6 178.3(2)
C5 C6 C7 C8 -160.7(2)
C23 C6 C7 C8 25.2(3)
C5 C6 C7 C16 16.2(3)
C23 C6 C7 C16 -157.9(2)
C7 C6 C5 C4 -21.5(3)
C23 C6 C5 C4 152.3(2)
C7 C6 C5 C17 150.9(2)
C23 C6 C5 C17 -35.3(3)
C3 C4 C5 C6 -163.3(2)
C15 C4 C5 C6 13.3(3)
C3 C4 C5 C17 24.1(3)
C15 C4 C5 C17 -159.3(2)
C19 C18 C17 C22 2.9(3)
S1 C18 C17 C22 -177.61(18)
C19 C18 C17 C5 174.8(2)
S1 C18 C17 C5 -5.8(3)
C6 C5 C17 C18 164.1(2)
C4 C5 C17 C18 -23.5(3)
C6 C5 C17 C22 -24.5(3)
C4 C5 C17 C22 147.9(2)
C18 C17 C22 C21 -3.4(4)
C5 C17 C22 C21 -175.4(2)
C17 C22 C21 C20 0.9(4)
C19 C20 C21 C22 2.2(4)
